data_7219957
loop_
_publ_author_name
'Tan, Yu-hui'
'Xiong, Jian-Bo'
'Gao, Ji-Xing'
'Xu, Qing'
'Fu, Chao-Wu'
'Tang, Yun Zhi'
'Yang, Shao-Ping'
'Wen, He-Rui'
'Shu, Qing'

_publ_section_title
;
 Solvothermal Synthesis, Structure, and Fluorescence Property of Three d10
 Polymers Assembled From Semi-rigid V-shaped Azo-Bridged Multicarboxylate
;
_journal_name_full 'RSC Adv.'
_journal_paper_doi 10.1039/C5RA02417J
_journal_year 2015
_chemical_formula_sum 'C24 H19 Cd N3 O4'
_chemical_formula_weight 525.82
_chemical_name_systematic
; 
 ? 
;
_space_group_IT_number 14
_symmetry_cell_setting monoclinic
_symmetry_space_group_name_Hall '-P 2ybc'
_symmetry_space_group_name_H-M 'P 1 21/c 1'
_atom_sites_solution_hydrogens geom
_atom_sites_solution_primary direct
_atom_sites_solution_secondary difmap
_audit_creation_method SHELXL-97
_audit_update_record
;
2015-02-06 deposited with the CCDC.
2015-03-13 downloaded from the CCDC.
;
_cell_angle_alpha 90.00
_cell_angle_beta 96.150(4)
_cell_angle_gamma 90.00
_cell_formula_units_Z 4
_cell_length_a 11.667(4)
_cell_length_b 9.677(3)
_cell_length_c 19.320(6)
_cell_measurement_reflns_used 3711
_cell_measurement_temperature 293(2)
_cell_measurement_theta_max 25.00
_cell_measurement_theta_min 2.36
_cell_volume 2168.7(12)
_computing_structure_refinement 'SHELXL-97 (Sheldrick, 1997)'
_computing_structure_solution 'SHELXS-97 (Sheldrick, 1990)'
_diffrn_ambient_temperature 293(2)
_diffrn_measured_fraction_theta_full 0.973
_diffrn_measured_fraction_theta_max 0.973
_diffrn_measurement_device_type 'CCD area detector'
_diffrn_measurement_method 'phi and omega scans'
_diffrn_radiation_monochromator graphite
_diffrn_radiation_source 'fine-focus sealed tube'
_diffrn_radiation_type MoK\a
_diffrn_radiation_wavelength 0.71073
_diffrn_reflns_av_R_equivalents 0.0271
_diffrn_reflns_av_sigmaI/netI 0.0250
_diffrn_reflns_limit_h_max 13
_diffrn_reflns_limit_h_min -13
_diffrn_reflns_limit_k_max 11
_diffrn_reflns_limit_k_min -10
_diffrn_reflns_limit_l_max 22
_diffrn_reflns_limit_l_min -22
_diffrn_reflns_number 13293
_diffrn_reflns_theta_full 25.00
_diffrn_reflns_theta_max 25.00
_diffrn_reflns_theta_min 2.36
_exptl_absorpt_coefficient_mu 1.043
_exptl_absorpt_correction_T_max 0.8426
_exptl_absorpt_correction_T_min 0.7804
_exptl_absorpt_correction_type multi-scan
_exptl_absorpt_process_details sadabs
_exptl_crystal_colour colorless
_exptl_crystal_density_diffrn 1.610
_exptl_crystal_density_meas 1.600
_exptl_crystal_density_method 'not measured'
_exptl_crystal_description good
_exptl_crystal_F_000 1056
_exptl_crystal_size_max 0.25
_exptl_crystal_size_mid 0.20
_exptl_crystal_size_min 0.17
_refine_diff_density_max 0.446
_refine_diff_density_min -0.359
_refine_diff_density_rms 0.058
_refine_ls_extinction_method none
_refine_ls_goodness_of_fit_ref 1.071
_refine_ls_hydrogen_treatment constr
_refine_ls_matrix_type full
_refine_ls_number_parameters 289
_refine_ls_number_reflns 3711
_refine_ls_number_restraints 1
_refine_ls_restrained_S_all 1.077
_refine_ls_R_factor_all 0.0385
_refine_ls_R_factor_gt 0.0319
_refine_ls_shift/su_max 0.001
_refine_ls_shift/su_mean 0.000
_refine_ls_structure_factor_coef Fsqd
_refine_ls_weighting_details 'calc w=1/[\s^2^(Fo^2^)+(0.0238P)^2^+2.1115P] where P=(Fo^2^+2Fc^2^)/3'
_refine_ls_weighting_scheme calc
_refine_ls_wR_factor_gt 0.0643
_refine_ls_wR_factor_ref 0.0674
_reflns_number_gt 3288
_reflns_number_total 3711
_reflns_threshold_expression >2sigma(I)
_cod_data_source_file c5ra02417j2.cif
_cod_data_source_block cd1
_cod_original_cell_volume 2168.7(11)
_cod_original_sg_symbol_H-M P21/C
_cod_database_code 7219957

loop_
_symmetry_equiv_pos_as_xyz
'x, y, z'
'-x, y+1/2, -z+1/2'
'-x, -y, -z'
'x, -y-1/2, z-1/2'

loop_
_atom_site_label
_atom_site_type_symbol
_atom_site_fract_x
_atom_site_fract_y
_atom_site_fract_z
_atom_site_U_iso_or_equiv
_atom_site_adp_type
_atom_site_occupancy
_atom_site_symmetry_multiplicity
_atom_site_calc_flag
_atom_site_refinement_flags
Cd1 Cd 0.852741(18) 0.11110(3) 0.189149(11) 0.03881(9) Uani 1 1 d U
N1 N 0.8706(2) 0.1275(3) 0.30993(14) 0.0447(7) Uani 1 1 d .
C1 C 0.8573(3) 0.0184(4) 0.34927(17) 0.0455(8) Uani 1 1 d .
H1 H 0.8386 -0.0655 0.3275 0.055 Uiso 1 1 calc R
C3 C 0.8973(3) 0.1448(5) 0.45319(18) 0.0591(10) Uani 1 1 d .
H3 H 0.9055 0.1506 0.5015 0.071 Uiso 1 1 calc R
C2 C 0.8697(3) 0.0223(4) 0.42065(18) 0.0553(10) Uani 1 1 d .
H2 H 0.8594 -0.0571 0.4464 0.066 Uiso 1 1 calc R
C5 C 0.8985(4) 0.2453(4) 0.3427(2) 0.0673(12) Uani 1 1 d .
H5 H 0.9091 0.3235 0.3161 0.081 Uiso 1 1 calc R
C4 C 0.9124(4) 0.2574(5) 0.4140(2) 0.0706(12) Uani 1 1 d .
H4 H 0.9320 0.3420 0.4349 0.085 Uiso 1 1 calc R
C10 C 0.8385(3) 0.4367(4) 0.1536(2) 0.0568(10) Uani 1 1 d .
H10 H 0.9042 0.4400 0.1854 0.068 Uiso 1 1 calc R
C6 C 0.6874(3) 0.3158(4) 0.0994(2) 0.0578(10) Uani 1 1 d .
H6 H 0.6462 0.2338 0.0927 0.069 Uiso 1 1 calc R
C7 C 0.6492(4) 0.4298(5) 0.0621(2) 0.0730(12) Uani 1 1 d .
H7 H 0.5830 0.4249 0.0308 0.088 Uiso 1 1 calc R
C8 C 0.7088(5) 0.5508(5) 0.0711(2) 0.0740(13) Uani 1 1 d .
H8 H 0.6846 0.6291 0.0457 0.089 Uiso 1 1 calc R
C9 C 0.8044(4) 0.5544(4) 0.1179(2) 0.0701(12) Uani 1 1 d .
H9 H 0.8462 0.6358 0.1255 0.084 Uiso 1 1 calc R
N2 N 0.7816(2) 0.3177(3) 0.14502(14) 0.0462(7) Uani 1 1 d .
C11 C 1.0567(3) 0.1256(3) 0.13584(15) 0.0358(7) Uani 1 1 d .
C17 C 1.1748(3) 0.0978(3) 0.03776(15) 0.0433(8) Uani 1 1 d .
H17 H 1.1060 0.0819 0.0099 0.052 Uiso 1 1 calc R
C12 C 1.1713(2) 0.1253(3) 0.10816(14) 0.0314(7) Uani 1 1 d .
O1 O 0.97029(19) 0.0820(3) 0.09873(12) 0.0584(7) Uani 1 1 d .
C13 C 1.2761(2) 0.1485(3) 0.15035(14) 0.0329(7) Uani 1 1 d .
O2 O 1.04761(18) 0.1678(3) 0.19643(11) 0.0570(7) Uani 1 1 d .
C15 C 1.3782(3) 0.1190(4) 0.04906(17) 0.0489(9) Uani 1 1 d .
H15 H 1.4474 0.1177 0.0293 0.059 Uiso 1 1 calc R
C16 C 1.2765(3) 0.0933(4) 0.00806(16) 0.0511(9) Uani 1 1 d .
H16 H 1.2766 0.0732 -0.0390 0.061 Uiso 1 1 calc R
C14 C 1.3785(3) 0.1465(4) 0.11850(16) 0.0442(8) Uani 1 1 d .
H14 H 1.4481 0.1642 0.1451 0.053 Uiso 1 1 calc R
N3 N 1.2765(2) 0.1769(3) 0.22017(12) 0.0430(7) Uani 1 1 d .
H3A H 1.2108 0.1928 0.2350 0.052 Uiso 1 1 calc R
C18 C 1.3739(2) 0.1825(4) 0.26949(14) 0.0359(7) Uani 1 1 d .
C19 C 1.4557(3) 0.0774(4) 0.27229(17) 0.0504(9) Uani 1 1 d .
H19 H 1.4458 0.0040 0.2411 0.060 Uiso 1 1 calc R
O4 O 0.80329(18) -0.1202(2) 0.19918(11) 0.0435(5) Uani 1 1 d .
C20 C 0.6981(3) -0.0968(3) 0.18020(14) 0.0344(7) Uani 1 1 d .
O3 O 0.66514(18) 0.0198(2) 0.15857(12) 0.0473(6) Uani 1 1 d U
C21 C 0.6125(2) -0.2093(3) 0.18233(14) 0.0318(7) Uani 1 1 d .
C22 C 0.5133(3) -0.2079(4) 0.13460(16) 0.0434(8) Uani 1 1 d .
H22 H 0.5021 -0.1354 0.1030 0.052 Uiso 1 1 calc R
C23 C 0.4324(3) -0.3107(4) 0.13322(18) 0.0547(10) Uani 1 1 d .
H23 H 0.3668 -0.3073 0.1014 0.066 Uiso 1 1 calc R
C24 C 0.4489(3) -0.4190(4) 0.17924(19) 0.0589(11) Uani 1 1 d .
H24 H 0.3952 -0.4903 0.1776 0.071 Uiso 1 1 calc R

loop_
_atom_site_aniso_label
_atom_site_aniso_U_11
_atom_site_aniso_U_22
_atom_site_aniso_U_33
_atom_site_aniso_U_23
_atom_site_aniso_U_13
_atom_site_aniso_U_12
Cd1 0.03173(13) 0.04482(17) 0.03912(14) 0.00398(11) 0.00029(9) -0.00244(11)
N1 0.0454(16) 0.0467(19) 0.0409(15) 0.0006(14) -0.0006(12) -0.0055(14)
C1 0.0464(19) 0.045(2) 0.0444(19) -0.0028(16) 0.0041(15) 0.0021(17)
C3 0.063(2) 0.077(3) 0.0356(19) -0.0073(19) -0.0043(16) 0.009(2)
C2 0.066(2) 0.056(3) 0.043(2) 0.0062(18) 0.0042(17) 0.002(2)
C5 0.095(3) 0.049(3) 0.054(2) 0.0047(19) -0.013(2) -0.015(2)
C4 0.093(3) 0.055(3) 0.059(3) -0.012(2) -0.016(2) -0.004(2)
C10 0.055(2) 0.052(3) 0.065(2) -0.005(2) 0.0121(18) -0.008(2)
C6 0.055(2) 0.047(2) 0.069(2) 0.0100(19) -0.0064(19) 0.0016(19)
C7 0.070(3) 0.072(3) 0.074(3) 0.015(2) -0.003(2) 0.021(3)
C8 0.099(4) 0.052(3) 0.076(3) 0.019(2) 0.033(3) 0.028(3)
C9 0.085(3) 0.042(3) 0.090(3) -0.003(2) 0.039(3) -0.004(2)
N2 0.0419(15) 0.0447(18) 0.0516(17) 0.0067(14) 0.0036(13) 0.0021(14)
C11 0.0383(17) 0.0342(19) 0.0339(16) 0.0022(14) -0.0013(13) -0.0011(14)
C17 0.0481(19) 0.052(2) 0.0281(15) -0.0005(15) -0.0040(13) -0.0062(17)
C12 0.0332(15) 0.0305(18) 0.0300(15) 0.0017(12) 0.0009(12) -0.0021(13)
O1 0.0380(13) 0.087(2) 0.0500(14) -0.0228(13) 0.0011(11) -0.0144(13)
C13 0.0342(15) 0.0352(18) 0.0287(15) -0.0034(13) 0.0010(12) 0.0053(13)
O2 0.0301(11) 0.102(2) 0.0389(13) -0.0185(13) 0.0029(9) -0.0057(13)
C15 0.050(2) 0.060(2) 0.0401(18) 0.0023(17) 0.0168(15) 0.0039(18)
C16 0.067(2) 0.060(2) 0.0273(16) -0.0005(16) 0.0129(16) -0.0056(19)
C14 0.0320(16) 0.062(2) 0.0389(17) -0.0029(16) 0.0054(13) 0.0015(16)
N3 0.0267(12) 0.070(2) 0.0318(13) -0.0167(13) 0.0000(10) 0.0090(13)
C18 0.0271(15) 0.052(2) 0.0281(15) -0.0023(14) 0.0029(11) 0.0064(15)
C19 0.0414(19) 0.066(3) 0.0433(19) -0.0147(17) -0.0003(15) 0.0145(18)
O4 0.0341(12) 0.0446(14) 0.0510(13) 0.0069(11) 0.0012(10) -0.0056(10)
C20 0.0424(18) 0.040(2) 0.0213(14) -0.0005(13) 0.0061(12) 0.0016(15)
O3 0.0392(10) 0.0431(15) 0.0591(14) 0.0038(12) 0.0026(10) -0.0031(10)
C21 0.0285(14) 0.0415(19) 0.0256(14) -0.0016(13) 0.0038(11) 0.0011(14)
C22 0.0395(18) 0.056(2) 0.0336(16) 0.0033(15) 0.0002(13) 0.0056(17)
C23 0.0347(18) 0.081(3) 0.045(2) 0.000(2) -0.0103(15) -0.0060(19)
C24 0.0411(19) 0.081(3) 0.053(2) 0.000(2) -0.0013(16) -0.027(2)

loop_
_atom_type_symbol
_atom_type_description
_atom_type_scat_dispersion_real
_atom_type_scat_dispersion_imag
_atom_type_scat_source
C C 0.0033 0.0016 'International Tables Vol C Tables 4.2.6.8 and 6.1.1.4'
H H 0.0000 0.0000 'International Tables Vol C Tables 4.2.6.8 and 6.1.1.4'
N N 0.0061 0.0033 'International Tables Vol C Tables 4.2.6.8 and 6.1.1.4'
O O 0.0106 0.0060 'International Tables Vol C Tables 4.2.6.8 and 6.1.1.4'
Cd Cd -0.8075 1.2024 'International Tables Vol C Tables 4.2.6.8 and 6.1.1.4'

loop_
_geom_angle_atom_site_label_1
_geom_angle_atom_site_label_2
_geom_angle_atom_site_label_3
_geom_angle
_geom_angle_site_symmetry_1
_geom_angle_site_symmetry_3
N2 Cd1 O4 141.90(9) . .
N2 Cd1 N1 107.65(10) . .
O4 Cd1 N1 88.77(9) . .
N2 Cd1 O2 97.44(10) . .
O4 Cd1 O2 118.11(9) . .
N1 Cd1 O2 86.64(9) . .
N2 Cd1 O1 92.57(10) . .
O4 Cd1 O1 96.69(9) . .
N1 Cd1 O1 139.22(9) . .
O2 Cd1 O1 55.21(8) . .
N2 Cd1 O3 86.81(9) . .
O4 Cd1 O3 55.42(8) . .
N1 Cd1 O3 104.83(9) . .
O2 Cd1 O3 166.02(8) . .
O1 Cd1 O3 111.47(8) . .
C1 N1 C5 116.8(3) . .
C1 N1 Cd1 121.3(2) . .
C5 N1 Cd1 121.9(2) . .
N1 C1 C2 123.4(3) . .
C4 C3 C2 118.8(3) . .
C3 C2 C1 118.8(4) . .
N1 C5 C4 123.3(4) . .
C3 C4 C5 119.0(4) . .
N2 C10 C9 122.9(4) . .
N2 C6 C7 122.5(4) . .
C8 C7 C6 119.5(4) . .
C9 C8 C7 118.5(4) . .
C8 C9 C10 119.2(4) . .
C10 N2 C6 117.4(3) . .
C10 N2 Cd1 123.5(2) . .
C6 N2 Cd1 118.3(2) . .
O1 C11 O2 120.2(3) . .
O1 C11 C12 119.6(3) . .
O2 C11 C12 120.2(3) . .
C16 C17 C12 122.1(3) . .
C17 C12 C13 118.7(3) . .
C17 C12 C11 118.2(3) . .
C13 C12 C11 123.1(3) . .
C11 O1 Cd1 91.86(19) . .
N3 C13 C14 121.3(3) . .
N3 C13 C12 120.6(3) . .
C14 C13 C12 118.0(3) . .
C11 O2 Cd1 92.69(18) . .
C14 C15 C16 120.8(3) . .
C17 C16 C15 118.9(3) . .
C15 C14 C13 121.4(3) . .
C13 N3 C18 126.2(2) . .
C19 C18 C21 119.5(3) . 2_755
C19 C18 N3 120.0(3) . .
C21 C18 N3 120.4(3) 2_755 .
C24 C19 C18 120.6(3) 2_755 .
C20 O4 Cd1 92.60(19) . .
O3 C20 O4 120.9(3) . .
O3 C20 C21 119.2(3) . .
O4 C20 C21 119.8(3) . .
C20 O3 Cd1 90.59(18) . .
C18 C21 C22 118.2(3) 2_745 .
C18 C21 C20 122.7(3) 2_745 .
C22 C21 C20 119.2(3) . .
C23 C22 C21 121.7(3) . .
C22 C23 C24 119.5(3) . .
C23 C24 C19 120.4(3) . 2_745

loop_
_geom_bond_atom_site_label_1
_geom_bond_atom_site_label_2
_geom_bond_distance
_geom_bond_site_symmetry_2
Cd1 N2 2.294(3) .
Cd1 O4 2.325(2) .
Cd1 N1 2.326(3) .
Cd1 O2 2.328(2) .
Cd1 O1 2.351(2) .
Cd1 O3 2.375(2) .
N1 C1 1.320(4) .
N1 C5 1.327(5) .
C1 C2 1.372(5) .
C3 C4 1.350(6) .
C3 C2 1.364(5) .
C5 C4 1.374(5) .
C10 N2 1.331(5) .
C10 C9 1.369(6) .
C6 N2 1.332(4) .
C6 C7 1.367(5) .
C7 C8 1.363(6) .
C8 C9 1.358(6) .
C11 O1 1.247(4) .
C11 O2 1.255(4) .
C11 C12 1.492(4) .
C17 C16 1.372(5) .
C17 C12 1.391(4) .
C12 C13 1.412(4) .
C13 N3 1.376(4) .
C13 C14 1.401(4) .
C15 C14 1.367(4) .
C15 C16 1.377(5) .
N3 C18 1.404(3) .
C18 C19 1.392(4) .
C18 C21 1.399(4) 2_755
C19 C24 1.376(5) 2_755
O4 C20 1.263(4) .
C20 O3 1.250(4) .
C20 C21 1.481(4) .
C21 C18 1.399(4) 2_745
C21 C22 1.400(4) .
C22 C23 1.369(5) .
C23 C24 1.375(5) .
C24 C19 1.376(5) 2_745

loop_
_geom_hbond_atom_site_label_D
_geom_hbond_atom_site_label_H
_geom_hbond_atom_site_label_A
_geom_hbond_distance_DH
_geom_hbond_distance_HA
_geom_hbond_distance_DA
_geom_hbond_angle_DHA
_geom_hbond_site_symmetry_A
N3 H3A O4 0.86 2.23 2.731(3) 117.2 2_755
N3 H3A O2 0.86 1.98 2.662(3) 135.0 .
